data_4126136
loop_
_publ_author_name
'Zhao, Xian-He'
'Zhang, Qing'
'Du, Ji-Yuan'
'Lu, Xin-Yun'
'Cao, Ye-Xing'
'Deng, Yu-Hua'
'Fan, Chun-An'

_publ_section_title
;
 Total Synthesis of (+-)-Lycojaponicumin D and Lycodoline-Type Lycopodium
 Alkaloids.
;
_journal_issue 20
_journal_name_full 'Journal of the American Chemical Society'
_journal_page_first 7095
_journal_page_last 7103
_journal_paper_doi 10.1021/jacs.7b03280
_journal_volume 139
_journal_year 2017
_chemical_formula_moiety 'C16 H27 N O3'
_chemical_formula_sum 'C16 H27 N O3'
_chemical_formula_weight 281.39
_chemical_name_systematic
;
 ? 
;
_space_group_crystal_system monoclinic
_space_group_IT_number 14
_space_group_name_Hall '-P 2yn'
_space_group_name_H-M_alt 'P 1 21/n 1'
_symmetry_space_group_name_Hall '-P 2yn'
_symmetry_space_group_name_H-M 'P 1 21/n 1'
_atom_sites_solution_hydrogens geom
_atom_sites_solution_primary direct
_atom_sites_solution_secondary difmap
_audit_creation_date 2017-03-20
_audit_creation_method
;
Olex2 1.2
(compiled 2014.09.19 svn.r3010 for OlexSys, GUI svn.r4874)
;
_cell_angle_alpha 90.00
_cell_angle_beta 106.701(7)
_cell_angle_gamma 90.00
_cell_formula_units_Z 4
_cell_length_a 12.4770(9)
_cell_length_b 8.3561(3)
_cell_length_c 15.4163(8)
_cell_measurement_reflns_used 1681
_cell_measurement_temperature 293(2)
_cell_measurement_theta_max 26.1830
_cell_measurement_theta_min 4.1910
_cell_volume 1539.49(16)
_computing_cell_refinement
;
CrysAlisPro, Agilent Technologies,
Version 1.171.37.33 (release 27-03-2014 CrysAlis171 .NET)
(compiled Mar 27 2014,17:12:48)
;
_computing_data_collection
;
CrysAlisPro, Agilent Technologies,
Version 1.171.37.33 (release 27-03-2014 CrysAlis171 .NET)
(compiled Mar 27 2014,17:12:48)
;
_computing_data_reduction
;
CrysAlisPro, Agilent Technologies,
Version 1.171.37.33 (release 27-03-2014 CrysAlis171 .NET)
(compiled Mar 27 2014,17:12:48)
;
_computing_molecular_graphics 'Olex2 (Dolomanov et al., 2009)'
_computing_publication_material 'Olex2 (Dolomanov et al., 2009)'
_computing_structure_refinement 'ShelXL (Sheldrick, 2008)'
_computing_structure_solution 'ShelXS (Sheldrick, 2008)'
_diffrn_ambient_temperature 293(2)
_diffrn_detector 'CCD plate'
_diffrn_detector_area_resol_mean 16.0733
_diffrn_detector_type Eos
_diffrn_measured_fraction_theta_full 0.997
_diffrn_measured_fraction_theta_max 0.997
_diffrn_measurement_details
;
#__ type_ start__ end____ width___ exp.time_
  1 omega   49.00   76.00   1.5000    6.0000
omega____ theta____ kappa____ phi______ frames
    -       20.5854  178.0000  -30.0000 18

#__ type_ start__ end____ width___ exp.time_
  2 omega   69.00   96.00   1.5000    6.0000
omega____ theta____ kappa____ phi______ frames
    -       20.5854  178.0000 -180.0000 18

#__ type_ start__ end____ width___ exp.time_
  3 omega  -17.00   82.00   1.5000    6.0000
omega____ theta____ kappa____ phi______ frames
    -       20.5854   19.0000 -180.0000 66

#__ type_ start__ end____ width___ exp.time_
  4 omega  -35.00   40.00   1.5000    6.0000
omega____ theta____ kappa____ phi______ frames
    -       20.5854  -57.0000  -30.0000 50
;
_diffrn_measurement_device 'four-circle diffractometer'
_diffrn_measurement_device_type 'SuperNova, Dual, Cu at zero, Eos'
_diffrn_measurement_method '\w scans'
_diffrn_orient_matrix_UB_11 -0.0318208000
_diffrn_orient_matrix_UB_12 -0.0060236000
_diffrn_orient_matrix_UB_13 -0.0460890000
_diffrn_orient_matrix_UB_21 -0.0221671000
_diffrn_orient_matrix_UB_22 -0.0741967000
_diffrn_orient_matrix_UB_23 0.0091783000
_diffrn_orient_matrix_UB_31 -0.0449611000
_diffrn_orient_matrix_UB_32 0.0407763000
_diffrn_orient_matrix_UB_33 0.0098596000
_diffrn_radiation_monochromator mirror
_diffrn_radiation_probe x-ray
_diffrn_radiation_type MoK\a
_diffrn_radiation_wavelength 0.71073
_diffrn_reflns_av_R_equivalents 0.0284
_diffrn_reflns_av_unetI/netI 0.0471
_diffrn_reflns_limit_h_max 15
_diffrn_reflns_limit_h_min -15
_diffrn_reflns_limit_k_max 10
_diffrn_reflns_limit_k_min -5
_diffrn_reflns_limit_l_max 16
_diffrn_reflns_limit_l_min -19
_diffrn_reflns_number 6004
_diffrn_reflns_theta_full 25.50
_diffrn_reflns_theta_max 26.02
_diffrn_reflns_theta_min 3.41
_diffrn_source 'SuperNova (Mo) X-ray Source'
_exptl_absorpt_coefficient_mu 0.083
_exptl_absorpt_correction_T_max 1.00000
_exptl_absorpt_correction_T_min 0.69106
_exptl_absorpt_correction_type multi-scan
_exptl_absorpt_process_details
;
CrysAlisPro, Agilent Technologies,
Version 1.171.37.33 (release 27-03-2014 CrysAlis171 .NET)
(compiled Mar 27 2014,17:12:48)
Empirical absorption correction using spherical harmonics,
 implemented in SCALE3 ABSPACK scaling algorithm.
Empirical absorption correction using spherical harmonics,
 implemented in SCALE3 ABSPACK scaling algorithm.
;
_exptl_crystal_colour 'clear light colourless'
_exptl_crystal_colour_lustre clear
_exptl_crystal_colour_modifier light
_exptl_crystal_colour_primary colourless
_exptl_crystal_density_diffrn 1.214
_exptl_crystal_density_method 'not measured'
_exptl_crystal_description block
_exptl_crystal_F_000 616
_exptl_crystal_size_max 0.37
_exptl_crystal_size_mid 0.34
_exptl_crystal_size_min 0.22
_refine_diff_density_max 0.168
_refine_diff_density_min -0.181
_refine_diff_density_rms 0.037
_refine_ls_extinction_method none
_refine_ls_goodness_of_fit_ref 1.055
_refine_ls_hydrogen_treatment constr
_refine_ls_matrix_type full
_refine_ls_number_parameters 184
_refine_ls_number_reflns 3035
_refine_ls_number_restraints 0
_refine_ls_restrained_S_all 1.055
_refine_ls_R_factor_all 0.0821
_refine_ls_R_factor_gt 0.0524
_refine_ls_shift/su_max 0.000
_refine_ls_shift/su_mean 0.000
_refine_ls_structure_factor_coef Fsqd
_refine_ls_weighting_details 'calc w=1/[\s^2^(Fo^2^)+(0.0473P)^2^+0.1421P] where P=(Fo^2^+2Fc^2^)/3'
_refine_ls_weighting_scheme calc
_refine_ls_wR_factor_gt 0.1105
_refine_ls_wR_factor_ref 0.1288
_reflns_number_gt 2026
_reflns_number_total 3035
_reflns_threshold_expression >2sigma(I)
_cod_data_source_file ja7b03280_si_004.cif
_cod_data_source_block zhaoxh0305
_cod_original_cell_volume 1539.48(15)
_cod_database_code 4126136
_reflns_odcompleteness_completeness 99.70
_reflns_odcompleteness_iscentric 1
_reflns_odcompleteness_theta 26.32
_olex2_refinement_description
;
1. Others
 Fixed Uiso: H2(0.073) H3(0.094) H2A(0.046) H2B(0.046) H3A(0.059) H4A(0.07)
 H4B(0.07) H5(0.061) H7A(0.065) H7B(0.065) H8A(0.071) H8B(0.071) H9A(0.062)
 H9B(0.062) H10A(0.053) H10B(0.053) H12A(0.071) H12B(0.071) H13A(0.109)
 H13B(0.109) H13C(0.109) H14A(0.052) H14B(0.052) H15A(0.063) H15B(0.063)
 H16A(0.071) H16B(0.071)
 Fixed X: H2(0.3244) H3(0.18) H2A(0.4364) H2B(0.3937) H3A(0.5956) H4A(0.5295)
 H4B(0.6334) H5(0.4847) H7A(0.3125) H7B(0.2861) H8A(0.12) H8B(0.1418)
 H9A(0.1933) H9B(0.0968) H10A(0.3695) H10B(0.4375) H12A(0.6163) H12B(0.5008)
 H13A(0.6092) H13B(0.6809) H13C(0.563) H14A(0.2289) H14B(0.3073) H15A(0.1349)
 H15B(0.0724) H16A(0.2252) H16B(0.0953)
 Fixed Y: H2(0.7725) H3(1.0519) H2A(1.0539) H2B(1.0446) H3A(0.9154)
 H4A(0.8729) H4B(0.7949) H5(0.6107) H7A(0.5166) H7B(0.5227) H8A(0.5531)
 H8B(0.7065) H9A(0.6782) H9B(0.7846) H10A(0.668) H10B(0.8219) H12A(0.5599)
 H12B(0.4759) H13A(1.1846) H13B(1.0877) H13C(1.1536) H14A(0.908) H14B(1.0383)
 H15A(1.1505) H15B(1.0331) H16A(1.2651) H16B(1.2919)
 Fixed Z: H2(0.2832) H3(0.1107) H2A(0.0845) H2B(0.1705) H3A(0.1539)
 H4A(0.3123) H4B(0.2913) H5(0.2791) H7A(0.1093) H7B(0.203) H8A(0.0834)
 H8B(0.145) H9A(-0.0211) H9B(-0.0059) H10A(-0.0012) H10B(-0.0081) H12A(0.1973)
 H12B(0.155) H13A(0.1907) H13B(0.2744) H13C(0.2736) H14A(-0.0863) H14B(-0.0271)
 H15A(-0.1083) H15B(-0.0599) H16A(0.0341) H16B(0.0046)
;
_olex2_date_sample_data_collection 2015-03-04
_olex2_submission_special_instructions 'No special instructions were received'

loop_
_space_group_symop_id
_space_group_symop_operation_xyz
1 'x, y, z'
2 '-x+1/2, y+1/2, -z+1/2'
3 '-x, -y, -z'
4 'x-1/2, -y-1/2, z-1/2'

loop_
_atom_site_label
_atom_site_type_symbol
_atom_site_fract_x
_atom_site_fract_y
_atom_site_fract_z
_atom_site_U_iso_or_equiv
_atom_site_adp_type
_atom_site_occupancy
_atom_site_calc_flag
_atom_site_refinement_flags_posn
O1 O 0.60309(13) 0.64706(17) 0.04056(11) 0.0692(5) Uani 1 d .
O2 O 0.32357(12) 0.82403(15) 0.23777(8) 0.0485(4) Uani 1 d .
H2 H 0.3244 0.7725 0.2832 0.073 Uiso 1 calc GR
O3 O 0.14693(14) 1.13784(18) 0.10418(10) 0.0624(4) Uani 1 d .
H3 H 0.1800 1.0519 0.1107 0.094 Uiso 1 calc GR
N1 N 0.24920(12) 0.88052(16) 0.04740(9) 0.0353(4) Uani 1 d .
C1 C 0.36621(15) 0.83405(19) 0.09688(11) 0.0335(4) Uani 1 d .
C2 C 0.43331(15) 0.98614(19) 0.13483(12) 0.0381(4) Uani 1 d .
H2A H 0.4364 1.0539 0.0845 0.046 Uiso 1 calc R
H2B H 0.3937 1.0446 0.1705 0.046 Uiso 1 calc R
C3 C 0.55233(16) 0.9545(2) 0.19349(13) 0.0488(5) Uani 1 d .
H3A H 0.5956 0.9154 0.1539 0.059 Uiso 1 calc R
C4 C 0.55626(18) 0.8270(3) 0.26456(14) 0.0582(6) Uani 1 d .
H4A H 0.5295 0.8729 0.3123 0.070 Uiso 1 calc R
H4B H 0.6334 0.7949 0.2913 0.070 Uiso 1 calc R
C5 C 0.48643(18) 0.6779(2) 0.22736(13) 0.0508(5) Uani 1 d .
H5 H 0.4847 0.6107 0.2791 0.061 Uiso 1 calc R
C6 C 0.36498(16) 0.7268(2) 0.17817(12) 0.0397(5) Uani 1 d .
C7 C 0.28658(18) 0.5850(2) 0.14999(15) 0.0540(6) Uani 1 d .
H7A H 0.3125 0.5166 0.1093 0.065 Uiso 1 calc R
H7B H 0.2861 0.5227 0.2030 0.065 Uiso 1 calc R
C8 C 0.16965(18) 0.6437(2) 0.10312(16) 0.0589(6) Uani 1 d .
H8A H 0.1200 0.5531 0.0834 0.071 Uiso 1 calc R
H8B H 0.1418 0.7065 0.1450 0.071 Uiso 1 calc R
C9 C 0.17155(17) 0.7445(2) 0.02268(14) 0.0513(5) Uani 1 d .
H9A H 0.1933 0.6782 -0.0211 0.062 Uiso 1 calc R
H9B H 0.0968 0.7846 -0.0059 0.062 Uiso 1 calc R
C10 C 0.42279(16) 0.7447(2) 0.03409(12) 0.0438(5) Uani 1 d .
H10A H 0.3695 0.6680 -0.0012 0.053 Uiso 1 calc R
H10B H 0.4375 0.8219 -0.0081 0.053 Uiso 1 calc R
C11 C 0.52935(18) 0.6576(2) 0.07734(15) 0.0505(5) Uani 1 d .
C12 C 0.53797(18) 0.5789(3) 0.16609(15) 0.0589(6) Uani 1 d .
H12A H 0.6163 0.5599 0.1973 0.071 Uiso 1 calc R
H12B H 0.5008 0.4759 0.1550 0.071 Uiso 1 calc R
C13 C 0.6063(2) 1.1094(3) 0.23709(16) 0.0724(7) Uani 1 d .
H13A H 0.6092 1.1846 0.1907 0.109 Uiso 1 calc GR
H13B H 0.6809 1.0877 0.2744 0.109 Uiso 1 calc GR
H13C H 0.5630 1.1536 0.2736 0.109 Uiso 1 calc GR
C14 C 0.23878(16) 0.9782(2) -0.03445(11) 0.0430(5) Uani 1 d .
H14A H 0.2289 0.9080 -0.0863 0.052 Uiso 1 calc R
H14B H 0.3073 1.0383 -0.0271 0.052 Uiso 1 calc R
C15 C 0.14099(18) 1.0933(2) -0.05235(13) 0.0523(5) Uani 1 d .
H15A H 0.1349 1.1505 -0.1083 0.063 Uiso 1 calc R
H15B H 0.0724 1.0331 -0.0599 0.063 Uiso 1 calc R
C16 C 0.15358(19) 1.2115(2) 0.02290(15) 0.0592(6) Uani 1 d .
H16A H 0.2252 1.2651 0.0341 0.071 Uiso 1 calc R
H16B H 0.0953 1.2919 0.0046 0.071 Uiso 1 calc R

loop_
_atom_site_aniso_label
_atom_site_aniso_U_11
_atom_site_aniso_U_22
_atom_site_aniso_U_33
_atom_site_aniso_U_23
_atom_site_aniso_U_13
_atom_site_aniso_U_12
O1 0.0649(11) 0.0702(10) 0.0906(12) -0.0119(9) 0.0511(10) 0.0021(8)
O2 0.0673(10) 0.0480(8) 0.0400(7) 0.0076(6) 0.0309(7) 0.0123(7)
O3 0.0730(11) 0.0658(10) 0.0525(9) -0.0132(8) 0.0243(8) 0.0104(8)
N1 0.0400(9) 0.0344(8) 0.0317(8) 0.0001(7) 0.0106(7) -0.0044(7)
C1 0.0420(11) 0.0309(9) 0.0311(9) -0.0001(7) 0.0163(8) 0.0000(8)
C2 0.0441(11) 0.0350(9) 0.0350(9) -0.0012(8) 0.0110(9) -0.0052(8)
C3 0.0474(12) 0.0523(12) 0.0455(11) -0.0075(10) 0.0117(10) -0.0016(10)
C4 0.0530(14) 0.0733(15) 0.0434(12) 0.0019(11) 0.0060(10) 0.0132(12)
C5 0.0587(14) 0.0494(11) 0.0487(12) 0.0165(10) 0.0226(11) 0.0172(11)
C6 0.0536(12) 0.0341(9) 0.0395(10) 0.0047(8) 0.0266(9) 0.0068(9)
C7 0.0697(16) 0.0350(10) 0.0679(14) 0.0076(10) 0.0367(12) -0.0021(10)
C8 0.0577(15) 0.0442(11) 0.0828(16) -0.0015(11) 0.0332(13) -0.0146(11)
C9 0.0486(13) 0.0483(11) 0.0564(13) -0.0101(10) 0.0140(10) -0.0111(10)
C10 0.0548(13) 0.0411(10) 0.0431(11) -0.0041(9) 0.0260(10) -0.0018(10)
C11 0.0569(14) 0.0390(10) 0.0663(14) -0.0107(10) 0.0348(11) -0.0026(10)
C12 0.0582(14) 0.0503(12) 0.0752(15) 0.0117(12) 0.0304(12) 0.0180(11)
C13 0.0610(15) 0.0735(15) 0.0730(16) -0.0227(13) 0.0037(13) -0.0133(13)
C14 0.0547(13) 0.0464(11) 0.0288(9) -0.0001(8) 0.0136(9) 0.0009(10)
C15 0.0604(14) 0.0541(12) 0.0384(11) 0.0062(10) 0.0079(10) 0.0064(11)
C16 0.0615(15) 0.0473(11) 0.0679(15) -0.0039(12) 0.0173(12) 0.0038(11)

loop_
_atom_type_symbol
_atom_type_description
_atom_type_scat_dispersion_real
_atom_type_scat_dispersion_imag
_atom_type_scat_source
C C 0.0033 0.0016 'International Tables Vol C Tables 4.2.6.8 and 6.1.1.4'
H H 0.0000 0.0000 'International Tables Vol C Tables 4.2.6.8 and 6.1.1.4'
N N 0.0061 0.0033 'International Tables Vol C Tables 4.2.6.8 and 6.1.1.4'
O O 0.0106 0.0060 'International Tables Vol C Tables 4.2.6.8 and 6.1.1.4'

loop_
_geom_angle_atom_site_label_1
_geom_angle_atom_site_label_2
_geom_angle_atom_site_label_3
_geom_angle
C6 O2 H2 109.5
C16 O3 H3 109.5
C9 N1 C1 113.98(13)
C9 N1 C14 108.42(14)
C14 N1 C1 114.45(13)
N1 C1 C2 108.94(13)
N1 C1 C6 109.25(13)
N1 C1 C10 111.22(13)
C2 C1 C6 107.53(14)
C2 C1 C10 109.88(14)
C6 C1 C10 109.94(13)
C1 C2 H2A 108.7
C1 C2 H2B 108.7
H2A C2 H2B 107.6
C3 C2 C1 114.38(14)
C3 C2 H2A 108.7
C3 C2 H2B 108.7
C2 C3 H3A 107.8
C2 C3 C13 110.30(16)
C4 C3 C2 111.94(16)
C4 C3 H3A 107.8
C4 C3 C13 111.06(17)
C13 C3 H3A 107.8
C3 C4 H4A 108.8
C3 C4 H4B 108.8
C3 C4 C5 113.76(16)
H4A C4 H4B 107.7
C5 C4 H4A 108.8
C5 C4 H4B 108.8
C4 C5 H5 107.7
C4 C5 C6 109.94(15)
C6 C5 H5 107.7
C12 C5 C4 112.06(18)
C12 C5 H5 107.7
C12 C5 C6 111.58(17)
O2 C6 C1 106.36(13)
O2 C6 C5 108.67(15)
O2 C6 C7 107.76(14)
C5 C6 C1 108.39(14)
C7 C6 C1 112.12(15)
C7 C6 C5 113.27(15)
C6 C7 H7A 109.7
C6 C7 H7B 109.7
H7A C7 H7B 108.2
C8 C7 C6 109.73(16)
C8 C7 H7A 109.7
C8 C7 H7B 109.7
C7 C8 H8A 109.8
C7 C8 H8B 109.8
H8A C8 H8B 108.2
C9 C8 C7 109.51(16)
C9 C8 H8A 109.8
C9 C8 H8B 109.8
N1 C9 C8 112.59(16)
N1 C9 H9A 109.1
N1 C9 H9B 109.1
C8 C9 H9A 109.1
C8 C9 H9B 109.1
H9A C9 H9B 107.8
C1 C10 H10A 107.9
C1 C10 H10B 107.9
H10A C10 H10B 107.2
C11 C10 C1 117.65(15)
C11 C10 H10A 107.9
C11 C10 H10B 107.9
O1 C11 C10 121.56(19)
O1 C11 C12 122.0(2)
C10 C11 C12 116.35(16)
C5 C12 H12A 108.9
C5 C12 H12B 108.9
C11 C12 C5 113.27(16)
C11 C12 H12A 108.9
C11 C12 H12B 108.9
H12A C12 H12B 107.7
C3 C13 H13A 109.5
C3 C13 H13B 109.5
C3 C13 H13C 109.5
H13A C13 H13B 109.5
H13A C13 H13C 109.5
H13B C13 H13C 109.5
N1 C14 H14A 109.2
N1 C14 H14B 109.2
N1 C14 C15 112.03(15)
H14A C14 H14B 107.9
C15 C14 H14A 109.2
C15 C14 H14B 109.2
C14 C15 H15A 109.2
C14 C15 H15B 109.2
H15A C15 H15B 107.9
C16 C15 C14 112.21(16)
C16 C15 H15A 109.2
C16 C15 H15B 109.2
O3 C16 C15 112.21(16)
O3 C16 H16A 109.2
O3 C16 H16B 109.2
C15 C16 H16A 109.2
C15 C16 H16B 109.2
H16A C16 H16B 107.9

loop_
_geom_bond_atom_site_label_1
_geom_bond_atom_site_label_2
_geom_bond_distance
O1 C11 1.215(2)
O2 H2 0.8200
O2 C6 1.4297(19)
O3 H3 0.8200
O3 C16 1.420(2)
N1 C1 1.491(2)
N1 C9 1.471(2)
N1 C14 1.477(2)
C1 C2 1.542(2)
C1 C6 1.544(2)
C1 C10 1.545(2)
C2 H2A 0.9700
C2 H2B 0.9700
C2 C3 1.523(3)
C3 H3A 0.9800
C3 C4 1.519(3)
C3 C13 1.523(3)
C4 H4A 0.9700
C4 H4B 0.9700
C4 C5 1.534(3)
C5 H5 0.9800
C5 C6 1.542(3)
C5 C12 1.529(3)
C6 C7 1.518(3)
C7 H7A 0.9700
C7 H7B 0.9700
C7 C8 1.512(3)
C8 H8A 0.9700
C8 H8B 0.9700
C8 C9 1.505(3)
C9 H9A 0.9700
C9 H9B 0.9700
C10 H10A 0.9700
C10 H10B 0.9700
C10 C11 1.494(3)
C11 C12 1.494(3)
C12 H12A 0.9700
C12 H12B 0.9700
C13 H13A 0.9600
C13 H13B 0.9600
C13 H13C 0.9600
C14 H14A 0.9700
C14 H14B 0.9700
C14 C15 1.516(3)
C15 H15A 0.9700
C15 H15B 0.9700
C15 C16 1.497(3)
C16 H16A 0.9700
C16 H16B 0.9700

loop_
_geom_torsion_atom_site_label_1
_geom_torsion_atom_site_label_2
_geom_torsion_atom_site_label_3
_geom_torsion_atom_site_label_4
_geom_torsion
O1 C11 C12 C5 143.7(2)
O2 C6 C7 C8 59.3(2)
N1 C1 C2 C3 175.42(13)
N1 C1 C6 O2 -64.25(17)
N1 C1 C6 C5 179.06(13)
N1 C1 C6 C7 53.30(18)
N1 C1 C10 C11 -166.22(15)
N1 C14 C15 C16 62.0(2)
C1 N1 C9 C8 55.4(2)
C1 N1 C14 C15 -148.79(15)
C1 C2 C3 C4 -48.7(2)
C1 C2 C3 C13 -172.91(16)
C1 C6 C7 C8 -57.4(2)
C1 C10 C11 O1 -146.41(18)
C1 C10 C11 C12 36.1(2)
C2 C1 C6 O2 53.84(18)
C2 C1 C6 C5 -62.85(17)
C2 C1 C6 C7 171.39(15)
C2 C1 C10 C11 73.08(19)
C2 C3 C4 C5 46.5(2)
C3 C4 C5 C6 -54.3(2)
C3 C4 C5 C12 70.4(2)
C4 C5 C6 O2 -52.73(19)
C4 C5 C6 C1 62.47(18)
C4 C5 C6 C7 -172.45(16)
C4 C5 C12 C11 -70.8(2)
C5 C6 C7 C8 179.56(15)
C6 C1 C2 C3 57.13(18)
C6 C1 C10 C11 -45.1(2)
C6 C5 C12 C11 53.0(2)
C6 C7 C8 C9 57.6(2)
C7 C8 C9 N1 -56.9(2)
C9 N1 C1 C2 -169.17(14)
C9 N1 C1 C6 -51.97(17)
C9 N1 C1 C10 69.57(17)
C9 N1 C14 C15 82.75(19)
C10 C1 C2 C3 -62.51(19)
C10 C1 C6 O2 173.44(15)
C10 C1 C6 C5 56.76(18)
C10 C1 C6 C7 -69.01(19)
C10 C11 C12 C5 -38.8(3)
C12 C5 C6 O2 -177.69(14)
C12 C5 C6 C1 -62.50(19)
C12 C5 C6 C7 62.6(2)
C13 C3 C4 C5 170.31(18)
C14 N1 C1 C2 65.23(16)
C14 N1 C1 C6 -177.57(13)
C14 N1 C1 C10 -56.03(17)
C14 N1 C9 C8 -175.84(15)
C14 C15 C16 O3 -67.3(2)
